data_4134884
loop_
_publ_author_name
'Koshino, Kota'
'Kinjo, Rei'

_publ_section_title
;
 Construction of \s-aromatic AlB2 ring via A Borane Coupling with A
 Dicoordinate Cyclic (Alkyl)(Amino)Aluminyl Anion.
;
_journal_name_full 'Journal of the American Chemical Society'
_journal_paper_doi 10.1021/jacs.0c03179
_journal_year 2020
_chemical_formula_sum 'C53 H81 Al K N O8 Si2'
_chemical_formula_weight 982.44
_space_group_crystal_system triclinic
_space_group_IT_number 2
_space_group_name_Hall '-P 1'
_space_group_name_H-M_alt 'P -1'
_atom_sites_solution_hydrogens geom
_atom_sites_solution_primary dual
_cell_angle_alpha 88.823(2)
_cell_angle_beta 71.777(2)
_cell_angle_gamma 73.126(2)
_cell_formula_units_Z 2
_cell_length_a 11.3322(10)
_cell_length_b 15.8470(14)
_cell_length_c 16.6312(15)
_cell_measurement_reflns_used 3425
_cell_measurement_temperature 100.(2)
_cell_measurement_theta_max 21.8375
_cell_measurement_theta_min 2.5864
_cell_volume 2706.6(4)
_computing_cell_refinement 'SAINT V8.38A (Bruker AXS Inc., 2017)'
_computing_data_collection 'Bruker Instrument Service v2012.12.0.3'
_computing_data_reduction 'SAINT V8.38A (Bruker AXS Inc., 2017)'
_computing_molecular_graphics 'XP (Bruker AXS Inc., 2016)'
_computing_publication_material 'APEX3 (Bruker AXS Inc., 2016)'
_computing_structure_refinement 'SHELXL-2017/1 (Sheldrick, 2017)'
_computing_structure_solution 'SHELXT 2014/5 (Sheldrick, 2014)'
_diffrn_ambient_temperature 100.(2)
_diffrn_detector_area_resol_mean 8.3333
_diffrn_measured_fraction_theta_full 0.995
_diffrn_measured_fraction_theta_max 0.995
_diffrn_measurement_device_type 'CCD area detector'
_diffrn_measurement_method 'phi and omega scans'
_diffrn_radiation_monochromator graphite
_diffrn_radiation_type MoK\a
_diffrn_radiation_wavelength 0.71073
_diffrn_reflns_av_R_equivalents 0.1418
_diffrn_reflns_av_unetI/netI 0.1950
_diffrn_reflns_limit_h_max 14
_diffrn_reflns_limit_h_min -13
_diffrn_reflns_limit_k_max 20
_diffrn_reflns_limit_k_min -20
_diffrn_reflns_limit_l_max 21
_diffrn_reflns_limit_l_min -21
_diffrn_reflns_number 46094
_diffrn_reflns_theta_full 28.03
_diffrn_reflns_theta_max 28.03
_diffrn_reflns_theta_min 1.79
_diffrn_source 'fine-focus sealed tube'
_diffrn_source_type 'Bruker X8 Apex'
_exptl_absorpt_coefficient_mu 0.210
_exptl_absorpt_correction_T_max 0.98
_exptl_absorpt_correction_T_min 0.81
_exptl_absorpt_correction_type multi-scan
_exptl_absorpt_process_details
;
SADABS-2016/2 - Bruker AXS area detector scaling and absorption correction
;
_exptl_crystal_colour yellow
_exptl_crystal_density_diffrn 1.205
_exptl_crystal_density_method 'not measured'
_exptl_crystal_description block
_exptl_crystal_F_000 1060
_exptl_crystal_size_max 0.220
_exptl_crystal_size_mid 0.120
_exptl_crystal_size_min 0.080
_refine_diff_density_max 0.394
_refine_diff_density_min -0.491
_refine_ls_extinction_method none
_refine_ls_goodness_of_fit_ref 1.057
_refine_ls_hydrogen_treatment constr
_refine_ls_matrix_type full
_refine_ls_number_parameters 818
_refine_ls_number_reflns 13008
_refine_ls_number_restraints 432
_refine_ls_restrained_S_all 1.044
_refine_ls_R_factor_all 0.1871
_refine_ls_R_factor_gt 0.0641
_refine_ls_shift/su_max 0.001
_refine_ls_shift/su_mean 0.000
_refine_ls_structure_factor_coef Fsqd
_refine_ls_weighting_details 'w=1/[\s^2^(Fo^2^)] where P=(Fo^2^+2Fc^2^)/3'
_refine_ls_weighting_scheme calc
_refine_ls_wR_factor_gt 0.0548
_refine_ls_wR_factor_ref 0.0686
_reflns_number_gt 5919
_reflns_number_total 13008
_reflns_threshold_expression 'I > 2\s(I)'
_cod_data_source_file ja0c03179_si_008.cif
_cod_data_source_block rei1428_kota
_cod_depositor_comments
;
The following automatic conversions were performed:

data item '_exptl_absorpt_correction_type' value 'Multi-Scan' was
changed to 'multi-scan' in accordance with the
/home/data/users/saulius/crontab/automatic-downloads/rss-feeds/ACS/lib/dictionaries/cif_core.dic
dictionary named 'cif_core.dic' version 2.4.2 last updated on
2011-04-26.

Automatic conversion script
Id: cif_fix_values 7556 2019-12-06 15:28:31Z antanas 
;
_cod_database_code 4134884

loop_
_space_group_symop_operation_xyz
'x, y, z'
'-x, -y, -z'

loop_
_atom_site_type_symbol
_atom_site_label
_atom_site_fract_x
_atom_site_fract_y
_atom_site_fract_z
_atom_site_U_iso_or_equiv
_atom_site_adp_type
_atom_site_calc_flag
_atom_site_refinement_flags_adp
_atom_site_refinement_flags_occupancy
_atom_site_refinement_flags_posn
_atom_site_occupancy
_atom_site_disorder_assembly
_atom_site_disorder_group
C C32A 0.7530(6) 0.2644(4) 0.0665(3) 0.0424(17) Uani d U P . 0.804(2) A 1
H H32A 0.804962 0.201589 0.050486 0.051 Uiso calc U P R 0.804(2) A 1
H H32B 0.813389 0.300271 0.059476 0.051 Uiso calc U P R 0.804(2) A 1
C C33A 0.6677(6) 0.2949(4) 0.0112(4) 0.0419(17) Uani d U P . 0.804(2) A 1
H H33A 0.618627 0.358195 0.026717 0.05 Uiso calc U P R 0.804(2) A 1
H H33B 0.723293 0.288828 -0.048861 0.05 Uiso calc U P R 0.804(2) A 1
C C34A 0.6340(6) 0.1592(3) -0.0248(4) 0.0330(15) Uani d U P . 0.804(2) A 1
H H34A 0.716 0.128289 -0.013452 0.04 Uiso calc U P R 0.804(2) A 1
H H34B 0.653851 0.164713 -0.086673 0.04 Uiso calc U P R 0.804(2) A 1
C C35A 0.5385(6) 0.1092(4) 0.0055(3) 0.0353(16) Uani d U P . 0.804(2) A 1
H H35A 0.45781 0.140998 -0.007013 0.042 Uiso calc U P R 0.804(2) A 1
H H35B 0.574221 0.050497 -0.026663 0.042 Uiso calc U P R 0.804(2) A 1
C C36A 0.6015(5) 0.0277(3) 0.1163(3) 0.0388(15) Uani d U P . 0.804(2) A 1
H H36A 0.68984 0.027763 0.081004 0.047 Uiso calc U P R 0.804(2) A 1
H H36B 0.590563 -0.030389 0.105883 0.047 Uiso calc U P R 0.804(2) A 1
C C37A 0.5839(6) 0.0439(3) 0.2086(3) 0.0379(16) Uani d U P . 0.804(2) A 1
H H37A 0.496012 0.041919 0.242917 0.046 Uiso calc U P R 0.804(2) A 1
H H37B 0.648366 -0.004228 0.224832 0.046 Uiso calc U P R 0.804(2) A 1
C C38A 0.7289(5) 0.1287(4) 0.2040(4) 0.0376(15) Uani d U P . 0.804(2) A 1
H H38A 0.775626 0.101368 0.145377 0.045 Uiso calc U P R 0.804(2) A 1
H H38B 0.773255 0.094341 0.24225 0.045 Uiso calc U P R 0.804(2) A 1
C C39A 0.7303(6) 0.2218(3) 0.2085(3) 0.0390(15) Uani d U P . 0.804(2) A 1
H H39A 0.683607 0.24823 0.267454 0.047 Uiso calc U P R 0.804(2) A 1
H H39B 0.821503 0.222833 0.193841 0.047 Uiso calc U P R 0.804(2) A 1
C C40A 0.2170(8) 0.4840(5) 0.2198(6) 0.0312(19) Uani d U P . 0.804(2) A 1
H H40A 0.245801 0.482689 0.157026 0.037 Uiso calc U P R 0.804(2) A 1
H H40B 0.184321 0.5466 0.242505 0.037 Uiso calc U P R 0.804(2) A 1
C C41A 0.1083(5) 0.4428(3) 0.2492(4) 0.0296(14) Uani d U P . 0.804(2) A 1
H H41A 0.078134 0.443868 0.31192 0.036 Uiso calc U P R 0.804(2) A 1
H H41B 0.033907 0.476287 0.230807 0.036 Uiso calc U P R 0.804(2) A 1
C C42A 0.0739(7) 0.3016(3) 0.2517(5) 0.0350(16) Uani d U P . 0.804(2) A 1
H H42A 0.090138 0.251283 0.211271 0.042 Uiso calc U P R 0.804(2) A 1
H H42B -0.01803 0.337884 0.264275 0.042 Uiso calc U P R 0.804(2) A 1
C C43A 0.0950(6) 0.2663(4) 0.3329(4) 0.0376(16) Uani d U P . 0.804(2) A 1
H H43A 0.071793 0.31586 0.375711 0.045 Uiso calc U P R 0.804(2) A 1
H H43B 0.039155 0.227908 0.356148 0.045 Uiso calc U P R 0.804(2) A 1
C C44A 0.2722(6) 0.2068(5) 0.3878(4) 0.0333(17) Uani d U P . 0.804(2) A 1
H H44A 0.353216 0.156727 0.375092 0.04 Uiso calc U P R 0.804(2) A 1
H H44B 0.205331 0.191922 0.435504 0.04 Uiso calc U P R 0.804(2) A 1
C C45A 0.2970(5) 0.2872(3) 0.4146(4) 0.0345(15) Uani d U P . 0.804(2) A 1
H H45A 0.217416 0.338351 0.426065 0.041 Uiso calc U P R 0.804(2) A 1
H H45B 0.320468 0.277941 0.467313 0.041 Uiso calc U P R 0.804(2) A 1
C C46A 0.4123(8) 0.3918(3) 0.3572(5) 0.0304(17) Uani d U P . 0.804(2) A 1
H H46A 0.498928 0.393335 0.319971 0.037 Uiso calc U P R 0.804(2) A 1
H H46B 0.405721 0.405406 0.416526 0.037 Uiso calc U P R 0.804(2) A 1
C C47A 0.3072(5) 0.4614(3) 0.3335(3) 0.0278(12) Uani d U P . 0.804(2) A 1
H H47A 0.219762 0.460788 0.370082 0.033 Uiso calc U P R 0.804(2) A 1
H H47B 0.31584 0.521008 0.340348 0.033 Uiso calc U P R 0.804(2) A 1
O O1A 0.6701(3) 0.27464(16) 0.15170(17) 0.0365(8) Uani d U P . 0.804(2) A 1
O O2A 0.5768(3) 0.24453(16) 0.02012(16) 0.0321(8) Uani d U P . 0.804(2) A 1
O O3A 0.5060(3) 0.09657(17) 0.09534(19) 0.0330(8) Uani d U P . 0.804(2) A 1
O O4A 0.5987(3) 0.12732(18) 0.22860(16) 0.0340(8) Uani d U P . 0.804(2) A 1
O O5A 0.3254(3) 0.43914(17) 0.24653(15) 0.0273(7) Uani d U P . 0.804(2) A 1
O O6A 0.1565(2) 0.35380(15) 0.21287(14) 0.0292(7) Uani d U P . 0.804(2) A 1
O O7A 0.2289(2) 0.21673(15) 0.31414(17) 0.0318(8) Uani d U P . 0.804(2) A 1
O O8A 0.4005(2) 0.30447(17) 0.34867(15) 0.0286(7) Uani d U P . 0.804(2) A 1
C C32B 0.780(3) 0.2390(17) 0.0897(16) 0.037(4) Uani d U P . 0.196(2) A 2
H H32C 0.809072 0.176241 0.067851 0.044 Uiso calc U P R 0.196(2) A 2
H H32D 0.851192 0.265065 0.06362 0.044 Uiso calc U P R 0.196(2) A 2
C C33B 0.749(2) 0.2451(17) 0.1776(14) 0.035(4) Uani d U P . 0.196(2) A 2
H H33C 0.714424 0.308151 0.199027 0.042 Uiso calc U P R 0.196(2) A 2
H H33D 0.828374 0.218236 0.192965 0.042 Uiso calc U P R 0.196(2) A 2
C C34B 0.697(3) 0.1011(15) 0.2122(18) 0.035(4) Uani d U P . 0.196(2) A 2
H H34C 0.754371 0.078585 0.153732 0.042 Uiso calc U P R 0.196(2) A 2
H H34D 0.747506 0.080362 0.251669 0.042 Uiso calc U P R 0.196(2) A 2
C C35B 0.581(3) 0.0685(17) 0.2347(16) 0.032(4) Uani d U P . 0.196(2) A 2
H H35C 0.609447 0.003192 0.234312 0.039 Uiso calc U P R 0.196(2) A 2
H H35D 0.523725 0.092608 0.292803 0.039 Uiso calc U P R 0.196(2) A 2
C C36B 0.567(2) 0.0513(16) 0.0936(15) 0.030(4) Uani d U P . 0.196(2) A 2
H H36C 0.559748 -0.009523 0.095506 0.036 Uiso calc U P R 0.196(2) A 2
H H36D 0.660526 0.047043 0.074219 0.036 Uiso calc U P R 0.196(2) A 2
C C37B 0.508(3) 0.0970(17) 0.0334(16) 0.028(4) Uani d U P . 0.196(2) A 2
H H37C 0.41434 0.101175 0.052648 0.034 Uiso calc U P R 0.196(2) A 2
H H37D 0.549206 0.062517 -0.022357 0.034 Uiso calc U P R 0.196(2) A 2
C C38B 0.645(3) 0.1914(16) -0.033(2) 0.034(4) Uani d U P . 0.196(2) A 2
H H38C 0.715179 0.139693 -0.027119 0.041 Uiso calc U P R 0.196(2) A 2
H H38D 0.644446 0.18825 -0.092311 0.041 Uiso calc U P R 0.196(2) A 2
C C39B 0.672(3) 0.2685(15) -0.0170(14) 0.033(5) Uani d U P . 0.196(2) A 2
H H39C 0.611243 0.318714 -0.034178 0.04 Uiso calc U P R 0.196(2) A 2
H H39D 0.761008 0.264485 -0.053525 0.04 Uiso calc U P R 0.196(2) A 2
C C40B 0.406(4) 0.3679(19) 0.371(2) 0.022(4) Uani d U P . 0.196(2) A 2
H H40C 0.495958 0.327433 0.357267 0.026 Uiso calc U P R 0.196(2) A 2
H H40D 0.397423 0.415131 0.412843 0.026 Uiso calc U P R 0.196(2) A 2
C C41B 0.320(2) 0.3199(13) 0.4121(17) 0.023(4) Uani d U P . 0.196(2) A 2
H H41C 0.228201 0.35777 0.426199 0.028 Uiso calc U P R 0.196(2) A 2
H H41D 0.335326 0.298358 0.465266 0.028 Uiso calc U P R 0.196(2) A 2
C C42B 0.238(2) 0.202(2) 0.377(2) 0.021(4) Uani d U P . 0.196(2) A 2
H H42C 0.270274 0.143124 0.345071 0.025 Uiso calc U P R 0.196(2) A 2
H H42D 0.214193 0.191918 0.438692 0.025 Uiso calc U P R 0.196(2) A 2
C C43B 0.123(2) 0.2561(18) 0.3583(14) 0.020(4) Uani d U P . 0.196(2) A 2
H H43C 0.051144 0.228863 0.378015 0.024 Uiso calc U P R 0.196(2) A 2
H H43D 0.092657 0.315708 0.387954 0.024 Uiso calc U P R 0.196(2) A 2
C C44B 0.063(3) 0.3339(14) 0.244(2) 0.025(4) Uani d U P . 0.196(2) A 2
H H44C -0.02659 0.332773 0.274641 0.031 Uiso calc U P R 0.196(2) A 2
H H44D 0.079651 0.324075 0.182793 0.031 Uiso calc U P R 0.196(2) A 2
C C45B 0.075(2) 0.4217(17) 0.2624(18) 0.031(4) Uani d U P . 0.196(2) A 2
H H45C 0.005218 0.469298 0.250761 0.038 Uiso calc U P R 0.196(2) A 2
H H45D 0.068782 0.42986 0.322634 0.038 Uiso calc U P R 0.196(2) A 2
C C46B 0.237(4) 0.496(2) 0.231(3) 0.025(5) Uani d U P . 0.196(2) A 2
H H46C 0.16335 0.550987 0.241565 0.031 Uiso calc U P R 0.196(2) A 2
H H46D 0.3101 0.50418 0.183219 0.031 Uiso calc U P R 0.196(2) A 2
C C47B 0.277(2) 0.4819(14) 0.3062(14) 0.027(4) Uani d U P . 0.196(2) A 2
H H47C 0.292914 0.536125 0.323206 0.032 Uiso calc U P R 0.196(2) A 2
H H47D 0.206151 0.470496 0.353384 0.032 Uiso calc U P R 0.196(2) A 2
O O1B 0.6614(12) 0.2880(9) 0.0680(9) 0.034(3) Uani d U P . 0.196(2) A 2
O O2B 0.6499(11) 0.1996(7) 0.2188(6) 0.030(3) Uani d U P . 0.196(2) A 2
O O3B 0.5080(10) 0.0943(6) 0.1757(7) 0.030(3) Uani d U P . 0.196(2) A 2
O O4B 0.5217(10) 0.1868(7) 0.0237(6) 0.028(3) Uani d U P . 0.196(2) A 2
O O5B 0.3912(10) 0.4100(6) 0.2921(7) 0.023(3) Uani d U P . 0.196(2) A 2
O O6B 0.3440(10) 0.2472(7) 0.3538(7) 0.020(3) Uani d U P . 0.196(2) A 2
O O7B 0.1549(11) 0.2626(7) 0.2709(7) 0.022(3) Uani d U P . 0.196(2) A 2
O O8B 0.1990(10) 0.4241(8) 0.2084(7) 0.024(3) Uani d U P . 0.196(2) A 2
Al Al1 0.32230(8) 0.30065(5) 0.70152(5) 0.0173(2) Uani d . . . 1.0 . .
C C1 0.1312(3) 0.18282(16) 0.87812(16) 0.0420(9) Uani d . . . 1.0 . .
H H1A 0.145762 0.172452 0.817405 0.063 Uiso calc U . R 1.0 . .
H H1B 0.04419 0.179751 0.910756 0.063 Uiso calc U . R 1.0 . .
H H1C 0.196851 0.137598 0.895063 0.063 Uiso calc U . R 1.0 . .
C C2 -0.0046(3) 0.37973(17) 0.88778(17) 0.0474(9) Uani d . . . 1.0 . .
H H2A -0.000819 0.439387 0.898257 0.071 Uiso calc U . R 1.0 . .
H H2B -0.082819 0.371049 0.928861 0.071 Uiso calc U . R 1.0 . .
H H2C -0.007403 0.372534 0.830097 0.071 Uiso calc U . R 1.0 . .
C C3 0.1282(3) 0.29942(16) 1.01591(15) 0.0379(9) Uani d . . . 1.0 . .
H H3A 0.211271 0.26582 1.023073 0.057 Uiso calc U . R 1.0 . .
H H3B 0.060164 0.273363 1.047167 0.057 Uiso calc U . R 1.0 . .
H H3C 0.104966 0.360984 1.03791 0.057 Uiso calc U . R 1.0 . .
C C4 0.2208(3) 0.51803(15) 0.84342(17) 0.0418(9) Uani d . . . 1.0 . .
H H4A 0.202449 0.513774 0.790103 0.063 Uiso calc U . R 1.0 . .
H H4B 0.259294 0.566125 0.842705 0.063 Uiso calc U . R 1.0 . .
H H4C 0.139658 0.53008 0.891162 0.063 Uiso calc U . R 1.0 . .
C C5 0.5087(3) 0.40336(16) 0.78793(16) 0.0362(8) Uani d . . . 1.0 . .
H H5A 0.571104 0.361018 0.80996 0.054 Uiso calc U . R 1.0 . .
H H5B 0.521783 0.461753 0.789135 0.054 Uiso calc U . R 1.0 . .
H H5C 0.522217 0.383709 0.729381 0.054 Uiso calc U . R 1.0 . .
C C6 0.3413(3) 0.42069(16) 0.96831(15) 0.0376(9) Uani d . . . 1.0 . .
H H6A 0.25189 0.442784 1.00713 0.056 Uiso calc U . R 1.0 . .
H H6B 0.389361 0.46206 0.972054 0.056 Uiso calc U . R 1.0 . .
H H6C 0.384086 0.362612 0.983994 0.056 Uiso calc U . R 1.0 . .
C C7 0.2973(2) 0.31070(15) 0.82890(15) 0.0160(6) Uani d . . . 1.0 . .
C C8 0.4124(3) 0.23189(16) 0.83162(16) 0.0222(7) Uani d . . . 1.0 . .
H H8 0.422833 0.214008 0.884472 0.027 Uiso calc U . R 1.0 . .
C C9 0.4978(3) 0.18861(16) 0.75892(16) 0.0238(7) Uani d . . . 1.0 . .
H H9 0.571072 0.141225 0.760286 0.029 Uiso calc U . R 1.0 . .
C C10 0.5801(2) 0.16677(16) 0.60309(16) 0.0159(6) Uani d . . . 1.0 . .
C C11 0.5354(3) 0.20337(16) 0.52815(15) 0.0268(7) Uani d . . . 1.0 . .
H H11A 0.522707 0.267888 0.529064 0.032 Uiso calc U . R 1.0 . .
H H11B 0.450774 0.193694 0.53398 0.032 Uiso calc U . R 1.0 . .
C C12 0.5980(3) 0.06601(15) 0.59879(16) 0.0305(8) Uani d . . . 1.0 . .
H H12A 0.628289 0.03967 0.645998 0.037 Uiso calc U . R 1.0 . .
H H12B 0.513478 0.055873 0.605222 0.037 Uiso calc U . R 1.0 . .
C C13 0.7129(2) 0.18089(16) 0.59063(16) 0.0268(7) Uani d . . . 1.0 . .
H H13A 0.744356 0.157312 0.638206 0.032 Uiso calc U . R 1.0 . .
H H13B 0.703101 0.245041 0.591314 0.032 Uiso calc U . R 1.0 . .
C C14 0.6353(3) 0.15869(17) 0.44262(16) 0.0248(7) Uani d . . . 1.0 . .
H H14 0.603222 0.184687 0.395285 0.03 Uiso calc U . R 1.0 . .
C C15 0.6507(3) 0.05979(16) 0.44018(16) 0.0339(8) Uani d . . . 1.0 . .
H H15A 0.714538 0.030259 0.385443 0.041 Uiso calc U . R 1.0 . .
H H15B 0.566292 0.049961 0.445514 0.041 Uiso calc U . R 1.0 . .
C C16 0.6978(3) 0.02110(17) 0.51358(17) 0.0353(9) Uani d . . . 1.0 . .
H H16 0.708302 -0.043778 0.512247 0.042 Uiso calc U . R 1.0 . .
C C17 0.8283(3) 0.03545(17) 0.50439(17) 0.0410(9) Uani d . . . 1.0 . .
H H17A 0.893228 0.005499 0.450152 0.049 Uiso calc U . R 1.0 . .
H H17B 0.859556 0.009578 0.55138 0.049 Uiso calc U . R 1.0 . .
C C18 0.8136(3) 0.13454(18) 0.50613(17) 0.0322(8) Uani d . . . 1.0 . .
H H18 0.899422 0.143958 0.499976 0.039 Uiso calc U . R 1.0 . .
C C19 0.7660(3) 0.17311(16) 0.43206(16) 0.0295(8) Uani d . . . 1.0 . .
H H19A 0.757049 0.237139 0.431757 0.035 Uiso calc U . R 1.0 . .
H H19B 0.830072 0.14358 0.377391 0.035 Uiso calc U . R 1.0 . .
C C20 0.1948(2) 0.42191(16) 0.60664(15) 0.0149(6) Uani d . . . 1.0 . .
C C21 0.3016(2) 0.41027(15) 0.63639(15) 0.0151(6) Uani d . . . 1.0 . .
C C22 0.3673(3) 0.47431(16) 0.61723(16) 0.0239(7) Uani d . . . 1.0 . .
H H22 0.440687 0.467949 0.635555 0.029 Uiso calc U . R 1.0 . .
C C23 0.3295(3) 0.54706(16) 0.57233(16) 0.0251(7) Uani d . . . 1.0 . .
H H23 0.376702 0.589044 0.560529 0.03 Uiso calc U . R 1.0 . .
C C24 0.2232(3) 0.55762(16) 0.54519(16) 0.0228(7) Uani d . . . 1.0 . .
H H24 0.196052 0.607453 0.515374 0.027 Uiso calc U . R 1.0 . .
C C25 0.1561(2) 0.49542(16) 0.56152(15) 0.0197(7) Uani d . . . 1.0 . .
H H25 0.08357 0.502359 0.542178 0.024 Uiso calc U . R 1.0 . .
C C26 0.1304(2) 0.35002(16) 0.62061(15) 0.0152(6) Uani d . . . 1.0 . .
C C27 0.1874(2) 0.27533(16) 0.65940(15) 0.0151(6) Uani d . . . 1.0 . .
C C28 0.1387(3) 0.20352(16) 0.66081(15) 0.0216(7) Uani d . . . 1.0 . .
H H28 0.177552 0.151074 0.683328 0.026 Uiso calc U . R 1.0 . .
C C29 0.0361(3) 0.20482(17) 0.63085(16) 0.0265(8) Uani d . . . 1.0 . .
H H29 0.007152 0.154046 0.632557 0.032 Uiso calc U . R 1.0 . .
C C30 -0.0229(3) 0.28067(17) 0.59871(16) 0.0257(7) Uani d . . . 1.0 . .
H H30 -0.095771 0.283552 0.580904 0.031 Uiso calc U . R 1.0 . .
C C31 0.0250(3) 0.35261(16) 0.59260(15) 0.0218(7) Uani d . . . 1.0 . .
H H31 -0.014133 0.40424 0.569159 0.026 Uiso calc U . R 1.0 . .
C C48 0.1829(3) 0.0425(2) 0.2097(2) 0.0594(11) Uani d . . . 1.0 . .
H H48 0.230872 0.059836 0.24065 0.071 Uiso calc U . R 1.0 . .
C C49 0.1734(4) 0.0804(2) 0.1353(2) 0.0657(12) Uani d . . . 1.0 . .
H H49 0.215934 0.123775 0.114563 0.079 Uiso calc U . R 1.0 . .
C C50 0.1026(3) 0.0557(2) 0.0913(2) 0.0485(10) Uani d . . . 1.0 . .
H H50 0.094619 0.082955 0.041066 0.058 Uiso calc U . R 1.0 . .
C C51 0.0437(3) -0.00822(19) 0.11996(19) 0.0359(8) Uani d . . . 1.0 . .
H H51 -0.00391 -0.026003 0.089071 0.043 Uiso calc U . R 1.0 . .
C C52 0.0533(3) -0.04660(19) 0.1931(2) 0.0401(9) Uani d . . . 1.0 . .
H H52 0.01272 -0.091156 0.212737 0.048 Uiso calc U . R 1.0 . .
C C53 0.1216(3) -0.02071(19) 0.23789(19) 0.0448(10) Uani d . . . 1.0 . .
H H53 0.126556 -0.046853 0.289116 0.054 Uiso calc U . R 1.0 . .
K K1 0.41669(6) 0.26711(4) 0.18458(4) 0.02694(17) Uani d . . . 1.0 . .
N N1 0.4810(2) 0.21202(13) 0.68132(13) 0.0185(6) Uani d . . . 1.0 . .
Si Si1 0.14399(8) 0.29572(5) 0.89953(5) 0.0244(2) Uani d . . . 1.0 . .
Si Si2 0.33857(9) 0.41027(5) 0.85557(5) 0.0279(2) Uani d . . . 1.0 . .

loop_
_atom_site_aniso_label
_atom_site_aniso_U_11
_atom_site_aniso_U_22
_atom_site_aniso_U_33
_atom_site_aniso_U_12
_atom_site_aniso_U_13
_atom_site_aniso_U_23
C32A 0.042(4) 0.056(4) 0.032(4) -0.028(3) -0.004(3) 0.001(3)
C33A 0.039(3) 0.047(4) 0.043(5) -0.025(3) -0.008(3) 0.014(3)
C34A 0.035(3) 0.030(3) 0.021(3) 0.001(3) -0.002(2) -0.002(3)
C35A 0.044(4) 0.036(3) 0.023(3) -0.007(3) -0.011(3) 0.004(2)
C36A 0.053(4) 0.020(3) 0.044(4) -0.001(2) -0.026(3) 0.004(2)
C37A 0.051(3) 0.029(3) 0.031(4) -0.008(3) -0.012(3) 0.003(2)
C38A 0.033(3) 0.048(4) 0.027(3) -0.002(3) -0.013(2) 0.005(3)
C39A 0.031(3) 0.055(4) 0.033(3) -0.014(3) -0.012(3) -0.004(3)
C40A 0.037(4) 0.030(4) 0.025(3) -0.003(3) -0.013(3) 0.006(3)
C41A 0.025(3) 0.033(3) 0.025(3) 0.003(2) -0.010(3) 0.002(2)
C42A 0.028(3) 0.037(4) 0.042(3) -0.015(4) -0.010(3) -0.001(3)
C43A 0.024(3) 0.042(3) 0.047(4) -0.019(3) -0.003(3) 0.005(3)
C44A 0.026(4) 0.032(3) 0.033(3) -0.002(3) -0.004(3) 0.011(2)
C45A 0.032(3) 0.044(4) 0.017(3) 0.006(3) -0.010(2) 0.001(3)
C46A 0.028(3) 0.037(4) 0.029(4) -0.014(3) -0.008(3) -0.006(3)
C47A 0.027(3) 0.036(3) 0.019(3) -0.010(2) -0.003(2) -0.013(2)
O1A 0.0295(18) 0.0450(19) 0.032(2) -0.0159(15) -0.0008(15) -0.0012(14)
O2A 0.0319(18) 0.0307(17) 0.0300(18) -0.0061(15) -0.0075(14) 0.0021(14)
O3A 0.039(2) 0.0267(18) 0.034(2) -0.0065(14) -0.0155(17) 0.0051(16)
O4A 0.0312(19) 0.036(2) 0.0283(17) -0.0009(17) -0.0091(14) 0.0010(15)
O5A 0.0255(17) 0.0297(17) 0.0209(17) -0.0073(13) 0.0001(14) -0.0049(13)
O6A 0.0296(17) 0.0286(17) 0.0271(16) -0.0068(14) -0.0076(13) -0.0038(13)
O7A 0.0286(18) 0.0290(16) 0.0309(18) -0.0061(14) -0.0021(15) -0.0008(14)
O8A 0.0226(16) 0.0321(18) 0.0259(17) 0.0010(14) -0.0086(13) -0.0061(14)
C32B 0.030(6) 0.037(6) 0.044(7) -0.014(5) -0.007(6) 0.003(6)
C33B 0.029(6) 0.033(6) 0.037(7) -0.009(6) -0.003(6) 0.004(6)
C34B 0.029(6) 0.035(7) 0.032(6) -0.002(6) -0.006(6) 0.003(6)
C35B 0.032(6) 0.033(7) 0.031(7) -0.004(6) -0.014(5) 0.004(6)
C36B 0.035(6) 0.028(7) 0.031(6) -0.007(5) -0.019(5) -0.007(6)
C37B 0.034(6) 0.028(6) 0.027(7) -0.008(5) -0.016(6) -0.004(6)
C38B 0.030(6) 0.039(7) 0.029(6) -0.003(6) -0.009(5) 0.004(6)
C39B 0.028(6) 0.036(7) 0.032(7) -0.003(5) -0.010(5) 0.008(6)
C40B 0.019(6) 0.024(7) 0.024(7) -0.003(6) -0.011(5) 0.005(6)
C41B 0.020(6) 0.024(6) 0.024(6) -0.003(5) -0.009(5) 0.003(6)
C42B 0.019(6) 0.021(6) 0.023(6) -0.007(5) -0.006(5) -0.003(5)
C43B 0.019(6) 0.027(6) 0.020(6) -0.010(5) -0.011(5) 0.002(5)
C44B 0.025(6) 0.027(7) 0.024(6) -0.010(6) -0.006(5) 0.003(6)
C45B 0.025(7) 0.034(7) 0.033(6) -0.011(5) -0.006(5) 0.011(6)
C46B 0.022(7) 0.028(7) 0.024(7) -0.007(6) -0.004(6) -0.002(6)
C47B 0.025(6) 0.026(6) 0.027(7) -0.008(5) -0.005(5) 0.000(6)
O1B 0.023(5) 0.039(5) 0.041(6) -0.005(5) -0.012(5) 0.001(5)
O2B 0.023(5) 0.029(5) 0.033(5) -0.010(4) -0.001(4) 0.001(4)
O3B 0.029(5) 0.030(5) 0.033(5) -0.004(4) -0.019(4) 0.004(4)
O4B 0.028(5) 0.033(5) 0.023(5) -0.012(4) -0.007(4) -0.001(4)
O5B 0.022(5) 0.022(5) 0.027(5) -0.008(4) -0.007(4) 0.001(4)
O6B 0.015(5) 0.023(5) 0.021(5) -0.002(4) -0.006(4) -0.001(4)
O7B 0.023(5) 0.025(5) 0.021(5) -0.011(4) -0.006(4) 0.002(4)
O8B 0.017(5) 0.031(5) 0.025(5) -0.011(4) -0.006(4) 0.003(4)
Al1 0.0164(5) 0.0194(5) 0.0169(5) -0.0052(4) -0.0066(4) 0.0031(4)
C1 0.061(3) 0.050(2) 0.026(2) -0.0331(19) -0.0145(18) 0.0133(16)
C2 0.026(2) 0.060(2) 0.048(2) -0.0060(18) -0.0087(18) 0.0243(18)
C3 0.044(2) 0.043(2) 0.027(2) -0.0186(18) -0.0071(17) 0.0069(16)
C4 0.057(3) 0.0201(18) 0.049(2) -0.0067(17) -0.0225(19) -0.0020(16)
C5 0.040(2) 0.042(2) 0.039(2) -0.0243(17) -0.0186(17) 0.0097(16)
C6 0.050(2) 0.037(2) 0.034(2) -0.0173(17) -0.0213(18) -0.0018(16)
C7 0.0155(16) 0.0130(15) 0.0175(16) -0.0006(13) -0.0058(13) 0.0018(12)
C8 0.0253(18) 0.0288(18) 0.0137(17) -0.0072(15) -0.0088(14) 0.0038(14)
C9 0.0216(18) 0.0252(18) 0.0253(19) -0.0037(14) -0.0116(15) 0.0059(15)
C10 0.0162(16) 0.0153(16) 0.0159(17) -0.0032(13) -0.0062(13) 0.0017(13)
C11 0.0209(18) 0.0348(19) 0.0229(19) -0.0059(15) -0.0068(15) 0.0040(15)
C12 0.046(2) 0.0216(18) 0.0248(19) -0.0140(16) -0.0093(17) 0.0065(14)
C13 0.0180(17) 0.0367(19) 0.0248(18) -0.0091(15) -0.0043(15) -0.0062(15)
C14 0.0211(18) 0.0334(19) 0.0145(17) -0.0014(15) -0.0047(14) 0.0042(14)
C15 0.043(2) 0.039(2) 0.0235(19) -0.0246(17) -0.0043(16) -0.0048(16)
C16 0.057(3) 0.0125(17) 0.024(2) -0.0046(17) -0.0020(18) -0.0033(15)
C17 0.033(2) 0.042(2) 0.026(2) 0.0214(17) -0.0074(17) -0.0038(16)
C18 0.0151(17) 0.050(2) 0.030(2) -0.0129(16) -0.0015(15) -0.0095(17)
C19 0.031(2) 0.0229(17) 0.0263(19) -0.0101(15) 0.0046(16) -0.0012(14)
C20 0.0156(16) 0.0164(16) 0.0095(16) -0.0018(13) -0.0022(13) -0.0019(12)
C21 0.0168(16) 0.0144(15) 0.0135(16) -0.0056(13) -0.0033(13) -0.0006(12)
C22 0.0207(18) 0.0315(18) 0.0239(18) -0.0097(15) -0.0115(14) 0.0051(14)
C23 0.033(2) 0.0239(18) 0.0235(18) -0.0163(15) -0.0098(15) 0.0067(14)
C24 0.0301(19) 0.0197(17) 0.0161(17) -0.0038(15) -0.0074(15) 0.0039(13)
C25 0.0182(17) 0.0249(17) 0.0162(17) -0.0060(14) -0.0061(14) -0.0002(13)
C26 0.0146(16) 0.0190(16) 0.0097(16) -0.0041(13) -0.0015(13) -0.0021(12)
C27 0.0153(16) 0.0177(16) 0.0101(16) -0.0060(13) 0.0002(12) 0.0007(12)
C28 0.0249(18) 0.0224(17) 0.0180(17) -0.0057(14) -0.0092(14) 0.0054(13)
C29 0.032(2) 0.0295(19) 0.0247(19) -0.0192(16) -0.0088(16) 0.0031(15)
C30 0.0212(18) 0.0378(19) 0.0253(19) -0.0134(16) -0.0131(15) 0.0047(15)
C31 0.0201(17) 0.0205(17) 0.0255(18) -0.0050(14) -0.0094(14) 0.0062(14)
C48 0.066(3) 0.047(3) 0.085(3) -0.027(2) -0.042(3) 0.002(2)
C49 0.078(3) 0.042(2) 0.083(3) -0.038(2) -0.015(3) 0.019(2)
C50 0.057(3) 0.036(2) 0.034(2) 0.0011(19) -0.004(2) 0.0134(18)
C51 0.028(2) 0.040(2) 0.036(2) -0.0027(17) -0.0111(17) -0.0045(17)
C52 0.036(2) 0.039(2) 0.047(2) -0.0187(17) -0.0094(19) 0.0117(18)
C53 0.056(3) 0.044(2) 0.039(2) -0.012(2) -0.024(2) 0.0104(18)
K1 0.0195(4) 0.0317(4) 0.0226(4) -0.0040(3) 0.0000(3) -0.0056(3)
N1 0.0157(14) 0.0254(14) 0.0114(14) -0.0011(11) -0.0050(11) 0.0009(11)
Si1 0.0236(5) 0.0283(5) 0.0194(5) -0.0060(4) -0.0059(4) 0.0059(4)
Si2 0.0352(6) 0.0272(5) 0.0261(5) -0.0123(4) -0.0137(5) 0.0013(4)

loop_
_atom_type_symbol
_atom_type_description
_atom_type_scat_dispersion_real
_atom_type_scat_dispersion_imag
_atom_type_scat_source
C C 0.0033 0.0016 'International Tables Vol C Tables 4.2.6.8 and 6.1.1.4'
H H 0.0000 0.0000 'International Tables Vol C Tables 4.2.6.8 and 6.1.1.4'
Al Al 0.0645 0.0514 'International Tables Vol C Tables 4.2.6.8 and 6.1.1.4'
K K 0.2009 0.2494 'International Tables Vol C Tables 4.2.6.8 and 6.1.1.4'
N N 0.0061 0.0033 'International Tables Vol C Tables 4.2.6.8 and 6.1.1.4'
O O 0.0106 0.0060 'International Tables Vol C Tables 4.2.6.8 and 6.1.1.4'
Si Si 0.0817 0.0704 'International Tables Vol C Tables 4.2.6.8 and 6.1.1.4'

loop_
_geom_angle_atom_site_label_1
_geom_angle_atom_site_label_2
_geom_angle_atom_site_label_3
_geom_angle_site_symmetry_1
_geom_angle_site_symmetry_3
_geom_angle
_geom_angle_publ_flag
O1A C32A C33A . . 107.5(5) ?
O1A C32A H32A . . 110.2 ?
C33A C32A H32A . . 110.2 ?
O1A C32A H32B . . 110.2 ?
C33A C32A H32B . . 110.2 ?
H32A C32A H32B . . 108.5 ?
O2A C33A C32A . . 112.1(5) ?
O2A C33A K1 . . 47.8(2) ?
C32A C33A K1 . . 85.6(3) ?
O2A C33A H33A . . 109.2 ?
C32A C33A H33A . . 109.2 ?
K1 C33A H33A . . 82.5 ?
O2A C33A H33B . . 109.2 ?
C32A C33A H33B . . 109.2 ?
K1 C33A H33B . . 156.9 ?
H33A C33A H33B . . 107.9 ?
O2A C34A C35A . . 107.1(5) ?
O2A C34A H34A . . 110.3 ?
C35A C34A H34A . . 110.3 ?
O2A C34A H34B . . 110.3 ?
C35A C34A H34B . . 110.3 ?
H34A C34A H34B . . 108.5 ?
O3A C35A C34A . . 113.8(5) ?
O3A C35A H35A . . 108.8 ?
C34A C35A H35A . . 108.8 ?
O3A C35A H35B . . 108.8 ?
C34A C35A H35B . . 108.8 ?
H35A C35A H35B . . 107.7 ?
O3A C36A C37A . . 107.7(4) ?
O3A C36A H36A . . 110.2 ?
C37A C36A H36A . . 110.2 ?
O3A C36A H36B . . 110.2 ?
C37A C36A H36B . . 110.2 ?
H36A C36A H36B . . 108.5 ?
O4A C37A C36A . . 113.3(4) ?
O4A C37A H37A . . 108.9 ?
C36A C37A H37A . . 108.9 ?
O4A C37A H37B . . 108.9 ?
C36A C37A H37B . . 108.9 ?
H37A C37A H37B . . 107.7 ?
O4A C38A C39A . . 108.9(5) ?
O4A C38A H38A . . 109.9 ?
C39A C38A H38A . . 109.9 ?
O4A C38A H38B . . 109.9 ?
C39A C38A H38B . . 109.9 ?
H38A C38A H38B . . 108.3 ?
O1A C39A C38A . . 112.4(5) ?
O1A C39A H39A . . 109.1 ?
C38A C39A H39A . . 109.1 ?
O1A C39A H39B . . 109.1 ?
C38A C39A H39B . . 109.1 ?
H39A C39A H39B . . 107.9 ?
O5A C40A C41A . . 112.2(6) ?
O5A C40A K1 . . 47.6(3) ?
C41A C40A K1 . . 84.4(4) ?
O5A C40A H40A . . 109.2 ?
C41A C40A H40A . . 109.2 ?
K1 C40A H40A . . 84.1 ?
O5A C40A H40B . . 109.2 ?
C41A C40A H40B . . 109.2 ?
K1 C40A H40B . . 156.7 ?
H40A C40A H40B . . 107.9 ?
O6A C41A C40A . . 108.0(5) ?
O6A C41A H41A . . 110.1 ?
C40A C41A H41A . . 110.1 ?
O6A C41A H41B . . 110.1 ?
C40A C41A H41B . . 110.1 ?
H41A C41A H41B . . 108.4 ?
O6A C42A C43A . . 112.6(6) ?
O6A C42A H42A . . 109.1 ?
C43A C42A H42A . . 109.1 ?
O6A C42A H42B . . 109.1 ?
C43A C42A H42B . . 109.1 ?
H42A C42A H42B . . 107.8 ?
O7A C43A C42A . . 108.3(5) ?
O7A C43A H43A . . 110.0 ?
C42A C43A H43A . . 110.0 ?
O7A C43A H43B . . 110.0 ?
C42A C43A H43B . . 110.0 ?
H43A C43A H43B . . 108.4 ?
O7A C44A C45A . . 113.5(6) ?
O7A C44A K1 . . 49.7(3) ?
C45A C44A K1 . . 82.2(4) ?
O7A C44A H44A . . 108.9 ?
C45A C44A H44A . . 108.9 ?
K1 C44A H44A . . 84.9 ?
O7A C44A H44B . . 108.9 ?
C45A C44A H44B . . 108.9 ?
K1 C44A H44B . . 158.4 ?
H44A C44A H44B . . 107.7 ?
O8A C45A C44A . . 108.9(5) ?
O8A C45A H45A . . 109.9 ?
C44A C45A H45A . . 109.9 ?
O8A C45A H45B . . 109.9 ?
C44A C45A H45B . . 109.9 ?
H45A C45A H45B . . 108.3 ?
O8A C46A C47A . . 111.4(6) ?
O8A C46A K1 . . 47.7(3) ?
C47A C46A K1 . . 83.5(4) ?
O8A C46A H46A . . 109.3 ?
C47A C46A H46A . . 109.3 ?
K1 C46A H46A . . 84.3 ?
O8A C46A H46B . . 109.3 ?
C47A C46A H46B . . 109.3 ?
K1 C46A H46B . . 157.0 ?
H46A C46A H46B . . 108.0 ?
O5A C47A C46A . . 106.2(5) ?
O5A C47A H47A . . 110.5 ?
C46A C47A H47A . . 110.5 ?
O5A C47A H47B . . 110.5 ?
C46A C47A H47B . . 110.5 ?
H47A C47A H47B . . 108.7 ?
C32A O1A C39A . . 113.8(4) ?
C32A O1A K1 . . 119.0(3) ?
C39A O1A K1 . . 110.4(3) ?
C34A O2A C33A . . 113.8(4) ?
C34A O2A K1 . . 121.3(3) ?
C33A O2A K1 . . 109.1(3) ?
C36A O3A C35A . . 113.7(4) ?
C36A O3A K1 . . 119.1(2) ?
C35A O3A K1 . . 107.7(3) ?
C38A O4A C37A . . 114.1(4) ?
C38A O4A K1 . . 117.9(3) ?
C37A O4A K1 . . 110.2(3) ?
C40A O5A C47A . . 113.6(5) ?
C40A O5A K1 . . 109.6(3) ?
C47A O5A K1 . . 120.1(3) ?
C42A O6A C41A . . 113.1(4) ?
C42A O6A K1 . . 113.1(3) ?
C41A O6A K1 . . 117.2(3) ?
C43A O7A C44A . . 113.4(4) ?
C43A O7A K1 . . 119.0(3) ?
C44A O7A K1 . . 107.1(3) ?
C45A O8A C46A . . 114.1(4) ?
C45A O8A K1 . . 117.3(3) ?
C46A O8A K1 . . 109.4(3) ?
C33B C32B O1B . . 108.(2) ?
C33B C32B H32C . . 110.1 ?
O1B C32B H32C . . 110.1 ?
C33B C32B H32D . . 110.1 ?
O1B C32B H32D . . 110.1 ?
H32C C32B H32D . . 108.4 ?
C32B C33B O2B . . 112.(2) ?
C32B C33B H33C . . 109.3 ?
O2B C33B H33C . . 109.3 ?
C32B C33B H33D . . 109.3 ?
O2B C33B H33D . . 109.3 ?
H33C C33B H33D . . 107.9 ?
C35B C34B O2B . . 108.(2) ?
C35B C34B H34C . . 110.2 ?
O2B C34B H34C . . 110.2 ?
C35B C34B H34D . . 110.2 ?
O2B C34B H34D . . 110.2 ?
H34C C34B H34D . . 108.5 ?
O3B C35B C34B . . 112.(2) ?
O3B C35B K1 . . 46.6(9) ?
C34B C35B K1 . . 87.1(16) ?
O3B C35B H35C . . 109.3 ?
C34B C35B H35C . . 109.3 ?
K1 C35B H35C . . 155.6 ?
O3B C35B H35D . . 109.3 ?
C34B C35B H35D . . 109.3 ?
K1 C35B H35D . . 82.0 ?
H35C C35B H35D . . 107.9 ?
O3B C36B C37B . . 112.(2) ?
O3B C36B K1 . . 42.5(9) ?
C37B C36B K1 . . 75.6(15) ?
O3B C36B H36C . . 109.1 ?
C37B C36B H36C . . 109.1 ?
K1 C36B H36C . . 144.4 ?
O3B C36B H36D . . 109.1 ?
C37B C36B H36D . . 109.1 ?
K1 C36B H36D . . 103.3 ?
H36C C36B H36D . . 107.9 ?
C36B C37B O4B . . 112.(2) ?
C36B C37B K1 . . 80.3(15) ?
O4B C37B K1 . . 50.6(9) ?
C36B C37B H37C . . 109.2 ?
O4B C37B H37C . . 109.2 ?
K1 C37B H37C . . 84.7 ?
C36B C37B H37D . . 109.2 ?
O4B C37B H37D . . 109.2 ?
K1 C37B H37D . . 159.6 ?
H37C C37B H37D . . 107.9 ?
C39B C38B O4B . . 112.(2) ?
C39B C38B H38C . . 109.1 ?
O4B C38B H38C . . 109.1 ?
C39B C38B H38D . . 109.1 ?
O4B C38B H38D . . 109.1 ?
H38C C38B H38D . . 107.9 ?
C38B C39B O1B . . 116.(2) ?
C38B C39B H39C . . 108.2 ?
O1B C39B H39C . . 108.2 ?
C38B C39B H39D . . 108.2 ?
O1B C39B H39D . . 108.2 ?
H39C C39B H39D . . 107.4 ?
C41B C40B O5B . . 118.(3) ?
C41B C40B K1 . . 85.(2) ?
O5B C40B K1 . . 51.8(12) ?
C41B C40B H40C . . 107.9 ?
O5B C40B H40C . . 107.9 ?
K1 C40B H40C . . 82.8 ?
C41B C40B H40D . . 107.9 ?
O5B C40B H40D . . 107.9 ?
K1 C40B H40D . . 159.6 ?
H40C C40B H40D . . 107.2 ?
C40B C41B O6B . . 106.(2) ?
C40B C41B H41C . . 110.5 ?
O6B C41B H41C . . 110.5 ?
C40B C41B H41D . . 110.5 ?
O6B C41B H41D . . 110.5 ?
H41C C41B H41D . . 108.6 ?
C43B C42B O6B . . 110.(2) ?
C43B C42B H42C . . 109.7 ?
O6B C42B H42C . . 109.7 ?
C43B C42B H42D . . 109.7 ?
O6B C42B H42D . . 109.7 ?
H42C C42B H42D . . 108.2 ?
O7B C43B C42B . . 109.(2) ?
O7B C43B H43C . . 109.9 ?
C42B C43B H43C . . 109.9 ?
O7B C43B H43D . . 109.9 ?
C42B C43B H43D . . 109.9 ?
H43C C43B H43D . . 108.3 ?
O7B C44B C45B . . 112.(3) ?
O7B C44B H44C . . 109.3 ?
C45B C44B H44C . . 109.3 ?
O7B C44B H44D . . 109.3 ?
C45B C44B H44D . . 109.3 ?
H44C C44B H44D . . 107.9 ?
O8B C45B C44B . . 107.(2) ?
O8B C45B H45C . . 110.3 ?
C44B C45B H45C . . 110.3 ?
O8B C45B H45D . . 110.3 ?
C44B C45B H45D . . 110.3 ?
H45C C45B H45D . . 108.6 ?
O8B C46B C47B . . 112.(3) ?
O8B C46B H46C . . 109.1 ?
C47B C46B H46C . . 109.1 ?
O8B C46B H46D . . 109.1 ?
C47B C46B H46D . . 109.1 ?
H46C C46B H46D . . 107.9 ?
O5B C47B C46B . . 112.(2) ?
O5B C47B H47C . . 109.3 ?
C46B C47B H47C . . 109.3 ?
O5B C47B H47D . . 109.3 ?
C46B C47B H47D . . 109.3 ?
H47C C47B H47D . . 107.9 ?
C39B O1B C32B . . 113.0(19) ?
C39B O1B K1 . . 110.0(14) ?
C32B O1B K1 . . 114.2(12) ?
C33B O2B C34B . . 116.2(17) ?
C33B O2B K1 . . 113.6(12) ?
C34B O2B K1 . . 113.5(12) ?
C36B O3B C35B . . 116.2(15) ?
C36B O3B K1 . . 116.2(12) ?
C35B O3B K1 . . 109.6(11) ?
C38B O4B C37B . . 115.3(16) ?
C38B O4B K1 . . 122.3(15) ?
C37B O4B K1 . . 104.7(11) ?
C47B O5B C40B . . 113.9(19) ?
C47B O5B K1 . . 116.0(11) ?
C40B O5B K1 . . 103.4(13) ?
C41B O6B C42B . . 113.5(17) ?
C41B O6B K1 . . 119.6(11) ?
C42B O6B K1 . . 109.8(13) ?
C43B O7B C44B . . 114.8(19) ?
C43B O7B K1 . . 116.0(11) ?
C44B O7B K1 . . 109.3(13) ?
C45B O8B C46B . . 113.(2) ?
C45B O8B K1 . . 117.9(12) ?
C46B O8B K1 . . 107.1(17) ?
N1 Al1 C27 . . 117.75(10) ?
N1 Al1 C21 . . 123.02(10) ?
C27 Al1 C21 . . 86.76(10) ?
N1 Al1 C7 . . 91.32(10) ?
C27 Al1 C7 . . 121.05(11) ?
C21 Al1 C7 . . 120.30(10) ?
Si1 C1 H1A . . 109.5 ?
Si1 C1 H1B . . 109.5 ?
H1A C1 H1B . . 109.5 ?
Si1 C1 H1C . . 109.5 ?
H1A C1 H1C . . 109.5 ?
H1B C1 H1C . . 109.5 ?
Si1 C2 H2A . . 109.5 ?
Si1 C2 H2B . . 109.5 ?
H2A C2 H2B . . 109.5 ?
Si1 C2 H2C . . 109.5 ?
H2A C2 H2C . . 109.5 ?
H2B C2 H2C . . 109.5 ?
Si1 C3 H3A . . 109.5 ?
Si1 C3 H3B . . 109.5 ?
H3A C3 H3B . . 109.5 ?
Si1 C3 H3C . . 109.5 ?
H3A C3 H3C . . 109.5 ?
H3B C3 H3C . . 109.5 ?
Si2 C4 H4A . . 109.5 ?
Si2 C4 H4B . . 109.5 ?
H4A C4 H4B . . 109.5 ?
Si2 C4 H4C . . 109.5 ?
H4A C4 H4C . . 109.5 ?
H4B C4 H4C . . 109.5 ?
Si2 C5 H5A . . 109.5 ?
Si2 C5 H5B . . 109.5 ?
H5A C5 H5B . . 109.5 ?
Si2 C5 H5C . . 109.5 ?
H5A C5 H5C . . 109.5 ?
H5B C5 H5C . . 109.5 ?
Si2 C6 H6A . . 109.5 ?
Si2 C6 H6B . . 109.5 ?
H6A C6 H6B . . 109.5 ?
Si2 C6 H6C . . 109.5 ?
H6A C6 H6C . . 109.5 ?
H6B C6 H6C . . 109.5 ?
C8 C7 Si1 . . 109.66(17) ?
C8 C7 Si2 . . 104.85(17) ?
Si1 C7 Si2 . . 116.29(13) ?
C8 C7 Al1 . . 99.07(16) ?
Si1 C7 Al1 . . 115.37(12) ?
Si2 C7 Al1 . . 109.68(12) ?
C9 C8 C7 . . 119.4(2) ?
C9 C8 H8 . . 120.3 ?
C7 C8 H8 . . 120.3 ?
C8 C9 N1 . . 120.9(3) ?
C8 C9 H9 . . 119.6 ?
N1 C9 H9 . . 119.6 ?
N1 C10 C11 . . 108.4(2) ?
N1 C10 C13 . . 112.9(2) ?
C11 C10 C13 . . 107.7(2) ?
N1 C10 C12 . . 111.8(2) ?
C11 C10 C12 . . 107.1(2) ?
C13 C10 C12 . . 108.7(2) ?
C10 C11 C14 . . 111.7(2) ?
C10 C11 H11A . . 109.3 ?
C14 C11 H11A . . 109.3 ?
C10 C11 H11B . . 109.3 ?
C14 C11 H11B . . 109.3 ?
H11A C11 H11B . . 108.0 ?
C16 C12 C10 . . 110.5(2) ?
C16 C12 H12A . . 109.6 ?
C10 C12 H12A . . 109.6 ?
C16 C12 H12B . . 109.6 ?
C10 C12 H12B . . 109.6 ?
H12A C12 H12B . . 108.1 ?
C10 C13 C18 . . 111.3(2) ?
C10 C13 H13A . . 109.4 ?
C18 C13 H13A . . 109.4 ?
C10 C13 H13B . . 109.4 ?
C18 C13 H13B . . 109.4 ?
H13A C13 H13B . . 108.0 ?
C19 C14 C15 . . 109.6(2) ?
C19 C14 C11 . . 110.2(2) ?
C15 C14 C11 . . 109.1(2) ?
C19 C14 H14 . . 109.3 ?
C15 C14 H14 . . 109.3 ?
C11 C14 H14 . . 109.3 ?
C14 C15 C16 . . 108.8(2) ?
C14 C15 H15A . . 109.9 ?
C16 C15 H15A . . 109.9 ?
C14 C15 H15B . . 109.9 ?
C16 C15 H15B . . 109.9 ?
H15A C15 H15B . . 108.3 ?
C17 C16 C15 . . 109.6(2) ?
C17 C16 C12 . . 109.5(2) ?
C15 C16 C12 . . 110.1(2) ?
C17 C16 H16 . . 109.2 ?
C15 C16 H16 . . 109.2 ?
C12 C16 H16 . . 109.2 ?
C16 C17 C18 . . 109.7(2) ?
C16 C17 H17A . . 109.7 ?
C18 C17 H17A . . 109.7 ?
C16 C17 H17B . . 109.7 ?
C18 C17 H17B . . 109.7 ?
H17A C17 H17B . . 108.2 ?
C17 C18 C13 . . 109.6(2) ?
C17 C18 C19 . . 108.8(2) ?
C13 C18 C19 . . 109.2(2) ?
C17 C18 H18 . . 109.7 ?
C13 C18 H18 . . 109.7 ?
C19 C18 H18 . . 109.7 ?
C14 C19 C18 . . 109.1(2) ?
C14 C19 H19A . . 109.9 ?
C18 C19 H19A . . 109.9 ?
C14 C19 H19B . . 109.9 ?
C18 C19 H19B . . 109.9 ?
H19A C19 H19B . . 108.3 ?
C25 C20 C21 . . 120.9(2) ?
C25 C20 C26 . . 122.0(2) ?
C21 C20 C26 . . 116.9(2) ?
C22 C21 C20 . . 116.5(2) ?
C22 C21 Al1 . . 134.2(2) ?
C20 C21 Al1 . . 109.29(18) ?
C23 C22 C21 . . 122.7(3) ?
C23 C22 H22 . . 118.6 ?
C21 C22 H22 . . 118.6 ?
C24 C23 C22 . . 119.6(2) ?
C24 C23 H23 . . 120.2 ?
C22 C23 H23 . . 120.2 ?
C23 C24 C25 . . 119.9(3) ?
C23 C24 H24 . . 120.1 ?
C25 C24 H24 . . 120.1 ?
C24 C25 C20 . . 120.4(2) ?
C24 C25 H25 . . 119.8 ?
C20 C25 H25 . . 119.8 ?
C31 C26 C27 . . 121.0(2) ?
C31 C26 C20 . . 122.6(2) ?
C27 C26 C20 . . 116.3(2) ?
C28 C27 C26 . . 115.6(2) ?
C28 C27 Al1 . . 134.8(2) ?
C26 C27 Al1 . . 109.51(17) ?
C29 C28 C27 . . 123.5(2) ?
C29 C28 H28 . . 118.3 ?
C27 C28 H28 . . 118.3 ?
C30 C29 C28 . . 119.3(2) ?
C30 C29 H29 . . 120.3 ?
C28 C29 H29 . . 120.3 ?
C29 C30 C31 . . 119.6(3) ?
C29 C30 H30 . . 120.2 ?
C31 C30 H30 . . 120.2 ?
C30 C31 C26 . . 120.8(2) ?
C30 C31 H31 . . 119.6 ?
C26 C31 H31 . . 119.6 ?
C53 C48 C49 . . 118.6(3) ?
C53 C48 H48 . . 120.7 ?
C49 C48 H48 . . 120.7 ?
C50 C49 C48 . . 120.4(3) ?
C50 C49 H49 . . 119.8 ?
C48 C49 H49 . . 119.8 ?
C51 C50 C49 . . 119.9(3) ?
C51 C50 H50 . . 120.0 ?
C49 C50 H50 . . 120.0 ?
C50 C51 C52 . . 120.1(3) ?
C50 C51 H51 . . 119.9 ?
C52 C51 H51 . . 119.9 ?
C51 C52 C53 . . 120.0(3) ?
C51 C52 H52 . . 120.0 ?
C53 C52 H52 . . 120.0 ?
C52 C53 C48 . . 120.9(3) ?
C52 C53 H53 . . 119.5 ?
C48 C53 H53 . . 119.5 ?
O3B K1 O6B . . 82.3(3) ?
O5A K1 O2A . . 112.33(8) ?
O3B K1 O4B . . 65.1(3) ?
O6B K1 O4B . . 147.2(3) ?
O5A K1 O8A . . 61.83(8) ?
O2A K1 O8A . . 143.56(8) ?
O5A K1 O6A . . 62.26(7) ?
O2A K1 O6A . . 116.74(7) ?
O8A K1 O6A . . 93.05(7) ?
O3B K1 O2B . . 64.0(3) ?
O6B K1 O2B . . 75.5(3) ?
O4B K1 O2B . . 92.4(3) ?
O5A K1 O1A . . 89.23(7) ?
O2A K1 O1A . . 61.29(8) ?
O8A K1 O1A . . 82.33(8) ?
O6A K1 O1A . . 149.18(8) ?
O5A K1 O7A . . 93.60(7) ?
O2A K1 O7A . . 149.50(8) ?
O8A K1 O7A . . 62.77(8) ?
O6A K1 O7A . . 60.74(7) ?
O1A K1 O7A . . 138.02(9) ?
O3B K1 O5B . . 136.9(3) ?
O6B K1 O5B . . 63.1(3) ?
O4B K1 O5B . . 146.4(3) ?
O2B K1 O5B . . 82.1(3) ?
O5A K1 O4A . . 127.94(8) ?
O2A K1 O4A . . 90.59(8) ?
O8A K1 O4A . . 72.02(7) ?
O6A K1 O4A . . 145.95(8) ?
O1A K1 O4A . . 60.92(8) ?
O7A K1 O4A . . 85.34(8) ?
C9 N1 C10 . . 119.3(2) ?
C9 N1 Al1 . . 108.63(16) ?
C10 N1 Al1 . . 132.04(17) ?
C7 Si1 C2 . . 112.78(12) ?
C7 Si1 C1 . . 111.39(12) ?
C2 Si1 C1 . . 107.31(13) ?
C7 Si1 C3 . . 114.21(12) ?
C2 Si1 C3 . . 107.24(12) ?
C1 Si1 C3 . . 103.27(11) ?
C7 Si2 C5 . . 109.40(11) ?
C7 Si2 C4 . . 113.28(12) ?
C5 Si2 C4 . . 110.23(13) ?
C7 Si2 C6 . . 114.76(11) ?
C5 Si2 C6 . . 104.05(12) ?
C4 Si2 C6 . . 104.65(12) ?

loop_
_geom_bond_atom_site_label_1
_geom_bond_atom_site_label_2
_geom_bond_site_symmetry_2
_geom_bond_distance
_geom_bond_publ_flag
C32A O1A . 1.416(6) ?
C32A C33A . 1.510(7) ?
C32A H32A . 0.99 ?
C32A H32B . 0.99 ?
C33A O2A . 1.447(6) ?
C33A K1 . 3.484(6) ?
C33A H33A . 0.99 ?
C33A H33B . 0.99 ?
C34A O2A . 1.428(6) ?
C34A C35A . 1.481(7) ?
C34A H34A . 0.99 ?
C34A H34B . 0.99 ?
C35A O3A . 1.448(5) ?
C35A H35A . 0.99 ?
C35A H35B . 0.99 ?
C36A O3A . 1.421(5) ?
C36A C37A . 1.502(6) ?
C36A H36A . 0.99 ?
C36A H36B . 0.99 ?
C37A O4A . 1.437(5) ?
C37A H37A . 0.99 ?
C37A H37B . 0.99 ?
C38A O4A . 1.409(6) ?
C38A C39A . 1.484(6) ?
C38A H38A . 0.99 ?
C38A H38B . 0.99 ?
C39A O1A . 1.449(6) ?
C39A H39A . 0.99 ?
C39A H39B . 0.99 ?
C40A O5A . 1.426(8) ?
C40A C41A . 1.502(8) ?
C40A K1 . 3.466(8) ?
C40A H40A . 0.99 ?
C40A H40B . 0.99 ?
C41A O6A . 1.426(6) ?
C41A H41A . 0.99 ?
C41A H41B . 0.99 ?
C42A O6A . 1.424(6) ?
C42A C43A . 1.512(8) ?
C42A H42A . 0.99 ?
C42A H42B . 0.99 ?
C43A O7A . 1.428(6) ?
C43A H43A . 0.99 ?
C43A H43B . 0.99 ?
C44A O7A . 1.445(7) ?
C44A C45A . 1.487(7) ?
C44A K1 . 3.511(7) ?
C44A H44A . 0.99 ?
C44A H44B . 0.99 ?
C45A O8A . 1.422(6) ?
C45A H45A . 0.99 ?
C45A H45B . 0.99 ?
C46A O8A . 1.442(6) ?
C46A C47A . 1.517(8) ?
C46A K1 . 3.497(8) ?
C46A H46A . 0.99 ?
C46A H46B . 0.99 ?
C47A O5A . 1.432(5) ?
C47A H47A . 0.99 ?
C47A H47B . 0.99 ?
O1A K1 . 2.789(3) ?
O2A K1 . 2.731(3) ?
O3A K1 . 2.858(3) ?
O4A K1 . 2.814(3) ?
O5A K1 . 2.716(3) ?
O6A K1 . 2.759(3) ?
O7A K1 . 2.803(3) ?
O8A K1 . 2.743(2) ?
C32B C33B . 1.39(3) ?
C32B O1B . 1.49(3) ?
C32B H32C . 0.99 ?
C32B H32D . 0.99 ?
C33B O2B . 1.49(2) ?
C33B H33C . 0.99 ?
C33B H33D . 0.99 ?
C34B C35B . 1.49(3) ?
C34B O2B . 1.49(3) ?
C34B H34C . 0.99 ?
C34B H34D . 0.99 ?
C35B O3B . 1.45(3) ?
C35B K1 . 3.40(3) ?
C35B H35C . 0.99 ?
C35B H35D . 0.99 ?
C36B O3B . 1.41(3) ?
C36B C37B . 1.44(3) ?
C36B K1 . 3.48(2) ?
C36B H36C . 0.99 ?
C36B H36D . 0.99 ?
C37B O4B . 1.48(3) ?
C37B K1 . 3.42(3) ?
C37B H37C . 0.99 ?
C37B H37D . 0.99 ?
C38B C39B . 1.39(3) ?
C38B O4B . 1.44(3) ?
C38B H38C . 0.99 ?
C38B H38D . 0.99 ?
C39B O1B . 1.41(2) ?
C39B H39C . 0.99 ?
C39B H39D . 0.99 ?
C40B C41B . 1.41(3) ?
C40B O5B . 1.50(3) ?
C40B K1 . 3.48(4) ?
C40B H40C . 0.99 ?
C40B H40D . 0.99 ?
C41B O6B . 1.43(2) ?
C41B H41C . 0.99 ?
C41B H41D . 0.99 ?
C42B C43B . 1.46(3) ?
C42B O6B . 1.53(3) ?
C42B H42C . 0.99 ?
C42B H42D . 0.99 ?
C43B O7B . 1.39(3) ?
C43B H43C . 0.99 ?
C43B H43D . 0.99 ?
C44B O7B . 1.46(3) ?
C44B C45B . 1.48(3) ?
C44B H44C . 0.99 ?
C44B H44D . 0.99 ?
C45B O8B . 1.42(2) ?
C45B H45C . 0.99 ?
C45B H45D . 0.99 ?
C46B O8B . 1.43(3) ?
C46B C47B . 1.45(4) ?
C46B H46C . 0.99 ?
C46B H46D . 0.99 ?
C47B O5B . 1.41(2) ?
C47B H47C . 0.99 ?
C47B H47D . 0.99 ?
O1B K1 . 2.950(13) ?
O2B K1 . 2.780(11) ?
O3B K1 . 2.620(10) ?
O4B K1 . 2.732(10) ?
O5B K1 . 2.806(10) ?
O6B K1 . 2.713(10) ?
O7B K1 . 2.885(11) ?
O8B K1 . 2.880(11) ?
Al1 N1 . 1.869(2) ?
Al1 C27 . 2.007(2) ?
Al1 C21 . 2.023(2) ?
Al1 C7 . 2.051(2) ?
C1 Si1 . 1.886(2) ?
C1 H1A . 0.98 ?
C1 H1B . 0.98 ?
C1 H1C . 0.98 ?
C2 Si1 . 1.881(2) ?
C2 H2A . 0.98 ?
C2 H2B . 0.98 ?
C2 H2C . 0.98 ?
C3 Si1 . 1.888(2) ?
C3 H3A . 0.98 ?
C3 H3B . 0.98 ?
C3 H3C . 0.98 ?
C4 Si2 . 1.889(2) ?
C4 H4A . 0.98 ?
C4 H4B . 0.98 ?
C4 H4C . 0.98 ?
C5 Si2 . 1.877(3) ?
C5 H5A . 0.98 ?
C5 H5B . 0.98 ?
C5 H5C . 0.98 ?
C6 Si2 . 1.896(2) ?
C6 H6A . 0.98 ?
C6 H6B . 0.98 ?
C6 H6C . 0.98 ?
C7 C8 . 1.534(3) ?
C7 Si1 . 1.845(3) ?
C7 Si2 . 1.869(2) ?
C8 C9 . 1.336(3) ?
C8 H8 . 0.95 ?
C9 N1 . 1.390(3) ?
C9 H9 . 0.95 ?
C10 N1 . 1.458(3) ?
C10 C11 . 1.530(3) ?
C10 C13 . 1.535(3) ?
C10 C12 . 1.550(3) ?
C11 C14 . 1.541(3) ?
C11 H11A . 0.99 ?
C11 H11B . 0.99 ?
C12 C16 . 1.538(3) ?
C12 H12A . 0.99 ?
C12 H12B . 0.99 ?
C13 C18 . 1.540(3) ?
C13 H13A . 0.99 ?
C13 H13B . 0.99 ?
C14 C19 . 1.520(3) ?
C14 C15 . 1.526(3) ?
C14 H14 . 1.0 ?
C15 C16 . 1.529(3) ?
C15 H15A . 0.99 ?
C15 H15B . 0.99 ?
C16 C17 . 1.521(4) ?
C16 H16 . 1.0 ?
C17 C18 . 1.530(3) ?
C17 H17A . 0.99 ?
C17 H17B . 0.99 ?
C18 C19 . 1.541(3) ?
C18 H18 . 1.0 ?
C19 H19A . 0.99 ?
C19 H19B . 0.99 ?
C20 C25 . 1.409(3) ?
C20 C21 . 1.409(3) ?
C20 C26 . 1.500(3) ?
C21 C22 . 1.401(3) ?
C22 C23 . 1.396(3) ?
C22 H22 . 0.95 ?
C23 C24 . 1.380(3) ?
C23 H23 . 0.95 ?
C24 C25 . 1.385(3) ?
C24 H24 . 0.95 ?
C25 H25 . 0.95 ?
C26 C31 . 1.402(3) ?
C26 C27 . 1.421(3) ?
C27 C28 . 1.398(3) ?
C28 C29 . 1.396(3) ?
C28 H28 . 0.95 ?
C29 C30 . 1.381(3) ?
C29 H29 . 0.95 ?
C30 C31 . 1.387(3) ?
C30 H30 . 0.95 ?
C31 H31 . 0.95 ?
C48 C53 . 1.373(4) ?
C48 C49 . 1.386(4) ?
C48 H48 . 0.95 ?
C49 C50 . 1.377(4) ?
C49 H49 . 0.95 ?
C50 C51 . 1.368(4) ?
C50 H50 . 0.95 ?
C51 C52 . 1.369(3) ?
C51 H51 . 0.95 ?
C52 C53 . 1.371(3) ?
C52 H52 . 0.95 ?
C53 H53 . 0.95 ?
